data_4313318
loop_
_publ_author_name
'Hans J. Breunig'
'Ioan Ghesner'
'Mihaiela E. Ghesner'
'Enno Lork'

_publ_section_title
;
 Syntheses, Structures, and Dynamic Behavior of Chiral Racemic
 Organoantimony and -bismuth Compounds RR'SbCl, RR'BiCl, and RR'SbM [R =
 2-(Me2NCH2)C6H4, R' = CH(Me3Si)2, M = H, Li, Na]
;
_journal_name_full 'Inorganic Chemistry'
_journal_page_first 1751
_journal_page_last 1757
_journal_paper_doi 10.1021/ic026231j
_journal_volume 42
_journal_year 2003
_chemical_formula_sum 'C16 H31 Cl N Sb Si2'
_chemical_formula_weight 450.80
_chemical_name_systematic
; 
 ? 
;
_space_group_IT_number 2
_symmetry_cell_setting triclinic
_symmetry_space_group_name_Hall '-P 1'
_symmetry_space_group_name_H-M 'P -1'
_atom_sites_solution_hydrogens geom
_atom_sites_solution_primary direct
_atom_sites_solution_secondary difmap
_audit_creation_method SHELXL-97
_cell_angle_alpha 79.88
_cell_angle_beta 78.27
_cell_angle_gamma 71.480(10)
_cell_formula_units_Z 2
_cell_length_a 7.243(4)
_cell_length_b 10.373(3)
_cell_length_c 15.396(5)
_cell_measurement_reflns_used 14
_cell_measurement_temperature 173(2)
_cell_measurement_theta_max 11.870
_cell_measurement_theta_min 2.086
_cell_volume 1066.2(8)
_computing_cell_refinement 'Siemens XSCANS'
_computing_data_collection 'Siemens XSCANS'
_computing_data_reduction 'Siemens XSCANS'
_computing_molecular_graphics Diamond
_computing_publication_material 'Siemens SHELXTL'
_computing_structure_refinement 'SHELXL-97 (Sheldrick, 1997)'
_computing_structure_solution 'SHELXS-97 (Sheldrick, 1990)'
_diffrn_ambient_temperature 173(2)
_diffrn_measured_fraction_theta_full 0.994
_diffrn_measured_fraction_theta_max 0.994
_diffrn_measurement_device_type 'Siemens P4'
_diffrn_measurement_method '2\q/\w scans'
_diffrn_radiation_monochromator graphite
_diffrn_radiation_source 'normal-focus sealed tube'
_diffrn_radiation_type MoK\a
_diffrn_radiation_wavelength 0.71073
_diffrn_reflns_av_R_equivalents 0.0519
_diffrn_reflns_av_sigmaI/netI 0.1419
_diffrn_reflns_limit_h_max 8
_diffrn_reflns_limit_h_min -1
_diffrn_reflns_limit_k_max 12
_diffrn_reflns_limit_k_min -11
_diffrn_reflns_limit_l_max 18
_diffrn_reflns_limit_l_min -18
_diffrn_reflns_number 4779
_diffrn_reflns_theta_full 25.00
_diffrn_reflns_theta_max 25.00
_diffrn_reflns_theta_min 2.62
_diffrn_standards_decay_% 'random variation +/-2.0'
_diffrn_standards_interval_count 197
_diffrn_standards_number 3
_exptl_absorpt_coefficient_mu 1.527
_exptl_absorpt_correction_type refdelf
_exptl_absorpt_process_details 'Stuart & Walker, Acta Cryst A (1983)'
_exptl_crystal_colour colorless
_exptl_crystal_density_diffrn 1.404
_exptl_crystal_density_method 'not measured'
_exptl_crystal_description blocks
_exptl_crystal_F_000 460
_exptl_crystal_size_max 0.3
_exptl_crystal_size_mid 0.2
_exptl_crystal_size_min 0.2
_refine_diff_density_max 0.820
_refine_diff_density_min -0.932
_refine_diff_density_rms 0.158
_refine_ls_extinction_method none
_refine_ls_goodness_of_fit_ref 0.985
_refine_ls_hydrogen_treatment mixed
_refine_ls_matrix_type full
_refine_ls_number_parameters 202
_refine_ls_number_reflns 3744
_refine_ls_number_restraints 0
_refine_ls_restrained_S_all 0.985
_refine_ls_R_factor_all 0.1197
_refine_ls_R_factor_gt 0.0614
_refine_ls_shift/su_max 0.000
_refine_ls_shift/su_mean 0.000
_refine_ls_structure_factor_coef Fsqd
_refine_ls_weighting_details 'calc w=1/[\s^2^(Fo^2^)+(0.0420P)^2^+0.0000P] where P=(Fo^2^+2Fc^2^)/3'
_refine_ls_weighting_scheme calc
_refine_ls_wR_factor_gt 0.1076
_refine_ls_wR_factor_ref 0.1275
_reflns_number_gt 2453
_reflns_number_total 3744
_reflns_threshold_expression >2sigma(I)
_cod_data_source_file ic026231jsi20030107_043210_1.cif
_cod_data_source_block '[2-(Me2NCH2)C6H4][(Me3Si)2CH]SbCl'
_cod_depositor_comments
;
The following automatic conversions were performed:

'_symmetry_cell_setting' value 'Triclinic' changed to 'triclinic'
according to the built-in table from CIF Core dictionary named
'cif_core.dic' version 2.4.1 from
2010-06-29.

'_exptl_absorpt_correction_type' value 'refdelF' changed
to 'refdelf' according to the built-in table from CIF Core dictionary
named 'cif_core.dic' version 2.4.1 from 2010-06-29.

Automatic conversion script
Id: cif_fix_values 1646 2011-03-28 12:23:43Z adriana 
;
_cod_original_cell_volume 1066.2(7)
_cod_database_code 4313318

loop_
_symmetry_equiv_pos_as_xyz
'x, y, z'
'-x, -y, -z'

loop_
_atom_site_label
_atom_site_type_symbol
_atom_site_fract_x
_atom_site_fract_y
_atom_site_fract_z
_atom_site_U_iso_or_equiv
_atom_site_adp_type
_atom_site_occupancy
_atom_site_symmetry_multiplicity
_atom_site_calc_flag
_atom_site_refinement_flags
_atom_site_disorder_assembly
_atom_site_disorder_group
Sb1 Sb 0.07439(10) 0.09032(6) 0.32777(4) 0.02604(19) Uani 1 1 d . . .
Cl1 Cl 0.3027(4) 0.2355(2) 0.27846(18) 0.0456(7) Uani 1 1 d . . .
N1 N -0.1066(11) -0.0854(7) 0.3368(4) 0.0281(17) Uani 1 1 d . . .
C11 C 0.2216(12) -0.0332(8) 0.2218(5) 0.026(2) Uani 1 1 d . . .
C21 C -0.1636(12) 0.2494(8) 0.2709(5) 0.0223(19) Uani 1 1 d . . .
H21 H -0.2594 0.2001 0.2670 0.04(3) Uiso 1 1 calc R . .
C12 C 0.4083(14) -0.0394(9) 0.1783(6) 0.039(2) Uani 1 1 d . . .
H12 H 0.4751 0.0164 0.1941 0.070(18) Uiso 1 1 calc R . .
C13 C 0.5038(15) -0.1234(10) 0.1124(6) 0.045(3) Uani 1 1 d . . .
H13 H 0.6331 -0.1247 0.0831 0.070(18) Uiso 1 1 calc R . .
C14 C 0.4074(17) -0.2056(11) 0.0898(6) 0.051(3) Uani 1 1 d . . .
H14 H 0.4705 -0.2636 0.0444 0.070(18) Uiso 1 1 calc R . .
C15 C 0.2217(16) -0.2037(10) 0.1325(6) 0.045(3) Uani 1 1 d . . .
H15 H 0.1573 -0.2616 0.1175 0.070(18) Uiso 1 1 calc R . .
C16 C 0.1273(14) -0.1174(9) 0.1976(6) 0.033(2) Uani 1 1 d . . .
C17 C -0.0787(15) -0.1107(9) 0.2432(6) 0.038(2) Uani 1 1 d . . .
H17A H -0.1738 -0.0363 0.2112 0.06(2) Uiso 1 1 calc R . .
H17B H -0.1050 -0.1980 0.2413 0.06(2) Uiso 1 1 calc R . .
C18 C -0.3146(15) -0.0533(10) 0.3779(7) 0.048(3) Uani 1 1 d . . .
H18A H -0.3901 0.0316 0.3465 0.085(8) Uiso 1 1 calc R . .
H18B H -0.3265 -0.0419 0.4408 0.085(8) Uiso 1 1 calc R . .
H18C H -0.3663 -0.1283 0.3738 0.085(8) Uiso 1 1 calc R . .
C19 C 0.0129(15) -0.2075(8) 0.3901(6) 0.044(3) Uani 1 1 d . . .
H19A H -0.0245 -0.2887 0.3857 0.085(8) Uiso 1 1 calc R . .
H19B H -0.0123 -0.1912 0.4529 0.085(8) Uiso 1 1 calc R . .
H19C H 0.1534 -0.2222 0.3667 0.085(8) Uiso 1 1 calc R . .
Si1 Si -0.2979(4) 0.3669(2) 0.35943(16) 0.0290(6) Uani 1 1 d . . .
Si2 Si -0.1156(4) 0.3378(3) 0.15395(16) 0.0326(6) Uani 1 1 d . . .
C22 C -0.4078(15) 0.2676(9) 0.4586(5) 0.041(3) Uani 1 1 d . . .
H22A H -0.4973 0.3309 0.4997 0.085(8) Uiso 1 1 calc R . .
H22B H -0.3024 0.2035 0.4891 0.085(8) Uiso 1 1 calc R . .
H22C H -0.4815 0.2165 0.4388 0.085(8) Uiso 1 1 calc R . .
C23 C -0.5033(14) 0.5104(8) 0.3203(6) 0.042(3) Uani 1 1 d . . .
H23A H -0.5973 0.4738 0.3025 0.085(8) Uiso 1 1 calc R . .
H23B H -0.4510 0.5663 0.2690 0.085(8) Uiso 1 1 calc R . .
H23C H -0.5701 0.5670 0.3687 0.085(8) Uiso 1 1 calc R . .
C24 C -0.1296(16) 0.4423(9) 0.3972(6) 0.047(3) Uani 1 1 d . . .
H24A H -0.0738 0.4972 0.3465 0.085(8) Uiso 1 1 calc R . .
H24B H -0.0228 0.3685 0.4212 0.085(8) Uiso 1 1 calc R . .
H24C H -0.2040 0.5006 0.4439 0.085(8) Uiso 1 1 calc R . .
C25 C -0.3503(15) 0.3888(10) 0.1057(6) 0.049(3) Uani 1 1 d . . .
H25A H -0.3927 0.3075 0.1071 0.085(8) Uiso 1 1 calc R . .
H25B H -0.3277 0.4306 0.0437 0.085(8) Uiso 1 1 calc R . .
H25C H -0.4529 0.4549 0.1409 0.085(8) Uiso 1 1 calc R . .
C26 C -0.0416(16) 0.4953(10) 0.1526(7) 0.054(3) Uani 1 1 d . . .
H26A H -0.1525 0.5641 0.1819 0.085(8) Uiso 1 1 calc R . .
H26B H -0.0046 0.5320 0.0906 0.085(8) Uiso 1 1 calc R . .
H26C H 0.0710 0.4723 0.1844 0.085(8) Uiso 1 1 calc R . .
C27 C 0.0762(16) 0.2258(10) 0.0747(6) 0.056(3) Uani 1 1 d . . .
H27A H 0.2071 0.2102 0.0899 0.085(8) Uiso 1 1 calc R . .
H27B H 0.0720 0.2711 0.0134 0.085(8) Uiso 1 1 calc R . .
H27C H 0.0491 0.1378 0.0796 0.085(8) Uiso 1 1 calc R . .

loop_
_atom_site_aniso_label
_atom_site_aniso_U_11
_atom_site_aniso_U_22
_atom_site_aniso_U_33
_atom_site_aniso_U_23
_atom_site_aniso_U_13
_atom_site_aniso_U_12
Sb1 0.0264(4) 0.0255(3) 0.0263(3) -0.0047(2) -0.0063(3) -0.0057(3)
Cl1 0.0293(15) 0.0430(14) 0.0706(18) -0.0141(13) -0.0028(13) -0.0180(12)
N1 0.029(5) 0.026(4) 0.028(4) -0.003(3) 0.007(4) -0.013(4)
C11 0.013(5) 0.029(5) 0.032(5) -0.007(4) 0.002(4) -0.002(4)
C21 0.021(5) 0.023(4) 0.022(4) -0.009(3) 0.001(4) -0.005(4)
C12 0.036(6) 0.043(6) 0.039(6) -0.005(5) -0.011(5) -0.009(5)
C13 0.030(6) 0.053(6) 0.042(6) -0.014(5) 0.003(5) 0.001(5)
C14 0.056(8) 0.058(7) 0.036(6) -0.024(5) 0.009(6) -0.011(6)
C15 0.049(7) 0.045(6) 0.041(6) -0.014(5) 0.000(6) -0.013(6)
C16 0.037(6) 0.032(5) 0.027(5) 0.000(4) -0.002(5) -0.012(5)
C17 0.048(7) 0.039(6) 0.034(5) -0.010(4) -0.005(5) -0.020(5)
C18 0.044(7) 0.044(6) 0.052(6) -0.007(5) 0.016(6) -0.023(5)
C19 0.050(7) 0.023(5) 0.050(6) 0.008(4) -0.011(6) -0.002(5)
Si1 0.0322(16) 0.0259(13) 0.0270(13) -0.0058(11) 0.0004(12) -0.0074(12)
Si2 0.0373(17) 0.0294(14) 0.0245(13) 0.0019(11) 0.0012(13) -0.0073(13)
C22 0.044(7) 0.046(6) 0.026(5) -0.010(4) 0.013(5) -0.014(5)
C23 0.043(7) 0.025(5) 0.053(6) -0.014(4) -0.007(5) 0.004(5)
C24 0.060(8) 0.038(6) 0.037(6) -0.016(5) 0.003(6) -0.005(5)
C25 0.064(8) 0.049(6) 0.036(6) 0.000(5) -0.019(6) -0.013(6)
C26 0.051(8) 0.053(7) 0.047(7) 0.014(5) 0.003(6) -0.019(6)
C27 0.063(8) 0.061(7) 0.025(5) 0.012(5) 0.005(6) -0.007(6)

loop_
_atom_type_symbol
_atom_type_description
_atom_type_scat_dispersion_real
_atom_type_scat_dispersion_imag
_atom_type_scat_source
C C 0.0033 0.0016 'International Tables Vol C Tables 4.2.6.8 and 6.1.1.4'
H H 0.0000 0.0000 'International Tables Vol C Tables 4.2.6.8 and 6.1.1.4'
N N 0.0061 0.0033 'International Tables Vol C Tables 4.2.6.8 and 6.1.1.4'
Si Si 0.0817 0.0704 'International Tables Vol C Tables 4.2.6.8 and 6.1.1.4'
Cl Cl 0.1484 0.1585 'International Tables Vol C Tables 4.2.6.8 and 6.1.1.4'
Sb Sb -0.5866 1.5461 'International Tables Vol C Tables 4.2.6.8 and 6.1.1.4'

loop_
_geom_angle_atom_site_label_1
_geom_angle_atom_site_label_2
_geom_angle_atom_site_label_3
_geom_angle
_geom_angle_site_symmetry_1
_geom_angle_site_symmetry_3
_geom_angle_publ_flag
C11 Sb1 C21 104.3(3) . . ?
C11 Sb1 Cl1 90.7(2) . . ?
C21 Sb1 Cl1 91.5(2) . . ?
C11 Sb1 N1 73.1(3) . . ?
C21 Sb1 N1 90.5(3) . . ?
Cl1 Sb1 N1 163.60(16) . . ?
C18 N1 C17 111.8(7) . . ?
C18 N1 C19 109.7(7) . . ?
C17 N1 C19 110.3(7) . . ?
C18 N1 Sb1 118.7(5) . . ?
C17 N1 Sb1 103.2(5) . . ?
C19 N1 Sb1 102.5(5) . . ?
C12 C11 C16 117.4(8) . . ?
C12 C11 Sb1 123.5(6) . . ?
C16 C11 Sb1 119.1(6) . . ?
Si2 C21 Si1 115.4(4) . . ?
Si2 C21 Sb1 120.2(4) . . ?
Si1 C21 Sb1 107.2(3) . . ?
C11 C12 C13 122.8(9) . . ?
C12 C13 C14 118.7(10) . . ?
C15 C14 C13 120.4(9) . . ?
C14 C15 C16 120.1(10) . . ?
C15 C16 C11 120.7(9) . . ?
C15 C16 C17 120.9(9) . . ?
C11 C16 C17 118.4(8) . . ?
N1 C17 C16 110.9(7) . . ?
C23 Si1 C24 107.6(4) . . ?
C23 Si1 C22 107.0(5) . . ?
C24 Si1 C22 108.3(4) . . ?
C23 Si1 C21 112.5(4) . . ?
C24 Si1 C21 112.0(4) . . ?
C22 Si1 C21 109.3(4) . . ?
C26 Si2 C25 108.5(5) . . ?
C26 Si2 C27 108.0(5) . . ?
C25 Si2 C27 105.7(5) . . ?
C26 Si2 C21 112.3(4) . . ?
C25 Si2 C21 107.7(4) . . ?
C27 Si2 C21 114.3(4) . . ?

loop_
_geom_bond_atom_site_label_1
_geom_bond_atom_site_label_2
_geom_bond_distance
_geom_bond_site_symmetry_2
_geom_bond_publ_flag
Sb1 C11 2.145(8) . ?
Sb1 C21 2.181(8) . ?
Sb1 Cl1 2.500(3) . ?
Sb1 N1 2.533(7) . ?
N1 C18 1.466(11) . ?
N1 C17 1.471(10) . ?
N1 C19 1.502(10) . ?
C11 C12 1.369(12) . ?
C11 C16 1.401(12) . ?
C21 Si2 1.891(8) . ?
C21 Si1 1.892(7) . ?
C12 C13 1.382(12) . ?
C13 C14 1.385(14) . ?
C14 C15 1.367(14) . ?
C15 C16 1.387(12) . ?
C16 C17 1.500(13) . ?
Si1 C23 1.853(9) . ?
Si1 C24 1.868(10) . ?
Si1 C22 1.870(9) . ?
Si2 C26 1.869(10) . ?
Si2 C25 1.878(10) . ?
Si2 C27 1.884(10) . ?

loop_
_geom_torsion_atom_site_label_1
_geom_torsion_atom_site_label_2
_geom_torsion_atom_site_label_3
_geom_torsion_atom_site_label_4
_geom_torsion
_geom_torsion_site_symmetry_1
_geom_torsion_site_symmetry_2
_geom_torsion_site_symmetry_3
_geom_torsion_site_symmetry_4
_geom_torsion_publ_flag
C11 Sb1 N1 C18 -154.5(7) . . . . ?
C21 Sb1 N1 C18 -49.7(6) . . . . ?
Cl1 Sb1 N1 C18 -146.8(6) . . . . ?
C11 Sb1 N1 C17 -30.2(5) . . . . ?
C21 Sb1 N1 C17 74.6(5) . . . . ?
Cl1 Sb1 N1 C17 -22.4(10) . . . . ?
C11 Sb1 N1 C19 84.5(5) . . . . ?
C21 Sb1 N1 C19 -170.7(5) . . . . ?
Cl1 Sb1 N1 C19 92.2(7) . . . . ?
C21 Sb1 C11 C12 111.7(7) . . . . ?
Cl1 Sb1 C11 C12 20.0(7) . . . . ?
N1 Sb1 C11 C12 -162.2(8) . . . . ?
C21 Sb1 C11 C16 -71.4(7) . . . . ?
Cl1 Sb1 C11 C16 -163.0(6) . . . . ?
N1 Sb1 C11 C16 14.8(6) . . . . ?
C11 Sb1 C21 Si2 -43.9(5) . . . . ?
Cl1 Sb1 C21 Si2 47.2(4) . . . . ?
N1 Sb1 C21 Si2 -116.5(4) . . . . ?
C11 Sb1 C21 Si1 -178.4(4) . . . . ?
Cl1 Sb1 C21 Si1 -87.3(4) . . . . ?
N1 Sb1 C21 Si1 109.0(4) . . . . ?
C16 C11 C12 C13 0.5(14) . . . . ?
Sb1 C11 C12 C13 177.5(7) . . . . ?
C11 C12 C13 C14 -0.5(15) . . . . ?
C12 C13 C14 C15 -0.3(16) . . . . ?
C13 C14 C15 C16 1.2(16) . . . . ?
C14 C15 C16 C11 -1.2(15) . . . . ?
C14 C15 C16 C17 178.1(9) . . . . ?
C12 C11 C16 C15 0.4(13) . . . . ?
Sb1 C11 C16 C15 -176.8(7) . . . . ?
C12 C11 C16 C17 -179.0(8) . . . . ?
Sb1 C11 C16 C17 3.9(11) . . . . ?
C18 N1 C17 C16 169.5(7) . . . . ?
C19 N1 C17 C16 -68.2(9) . . . . ?
Sb1 N1 C17 C16 40.8(8) . . . . ?
C15 C16 C17 N1 146.3(8) . . . . ?
C11 C16 C17 N1 -34.4(11) . . . . ?
Si2 C21 Si1 C23 42.0(6) . . . . ?
Sb1 C21 Si1 C23 179.0(4) . . . . ?
Si2 C21 Si1 C24 -79.4(6) . . . . ?
Sb1 C21 Si1 C24 57.6(5) . . . . ?
Si2 C21 Si1 C22 160.6(5) . . . . ?
Sb1 C21 Si1 C22 -62.4(5) . . . . ?
Si1 C21 Si2 C26 40.1(6) . . . . ?
Sb1 C21 Si2 C26 -90.9(5) . . . . ?
Si1 C21 Si2 C25 -79.2(5) . . . . ?
Sb1 C21 Si2 C25 149.7(4) . . . . ?
Si1 C21 Si2 C27 163.6(5) . . . . ?
Sb1 C21 Si2 C27 32.6(6) . . . . ?
